data_1566055
loop_
_publ_author_name
'Ding, Tao'
'Chen, Jing-Ru'
'Chen, Jing-Jing'
'Li, Zi-Yu'
'Gao, Dan'
'Zheng, Li-Na'
'Gao, Zi-Wei'

_publ_section_title
;
 Construction of two new Co(II)-organic frameworks based on diverse metal
 clusters: Highly selective C2H2 and CO2 capture and magnetic properties
;
_journal_name_full 'Journal of Solid State Chemistry'
_journal_page_first 122629
_journal_paper_doi 10.1016/j.jssc.2021.122629
_journal_volume 305
_journal_year 2022
_chemical_formula_sum 'C127 H63.95 Co12 N6 O60'
_chemical_formula_weight 3340.95
_space_group_crystal_system orthorhombic
_space_group_IT_number 59
_space_group_name_Hall '-P 2ab 2a'
_space_group_name_H-M_alt 'P m m n :2'
_atom_sites_solution_hydrogens mixed
_audit_creation_method SHELXL-2014/7
_cell_angle_alpha 90
_cell_angle_beta 90
_cell_angle_gamma 90
_cell_formula_units_Z 2
_cell_length_a 29.348(3)
_cell_length_b 30.145(3)
_cell_length_c 18.0453(19)
_cell_measurement_reflns_used 8658
_cell_measurement_temperature 296(2)
_cell_measurement_theta_max 27.752
_cell_measurement_theta_min 2.153
_cell_volume 15965(3)
_computing_structure_refinement 'SHELXL-2014/7 (Sheldrick, 2014)'
_diffrn_ambient_temperature 296(2)
_diffrn_measured_fraction_theta_full 0.998
_diffrn_measured_fraction_theta_max 0.998
_diffrn_measurement_device_type 'Bruker APEX-II CCD'
_diffrn_radiation_type MoK\a
_diffrn_radiation_wavelength 0.71073
_diffrn_reflns_av_R_equivalents 0.1781
_diffrn_reflns_av_unetI/netI 0.1209
_diffrn_reflns_Laue_measured_fraction_full 0.998
_diffrn_reflns_Laue_measured_fraction_max 0.998
_diffrn_reflns_limit_h_max 35
_diffrn_reflns_limit_h_min -33
_diffrn_reflns_limit_k_max 36
_diffrn_reflns_limit_k_min -36
_diffrn_reflns_limit_l_max 21
_diffrn_reflns_limit_l_min -16
_diffrn_reflns_number 95143
_diffrn_reflns_point_group_measured_fraction_full 0.998
_diffrn_reflns_point_group_measured_fraction_max 0.998
_diffrn_reflns_theta_full 25.242
_diffrn_reflns_theta_max 25.500
_diffrn_reflns_theta_min 1.351
_exptl_absorpt_coefficient_mu 0.648
_exptl_crystal_density_diffrn 0.695
_exptl_crystal_description block
_exptl_crystal_F_000 3344
_exptl_crystal_size_max 0.15
_exptl_crystal_size_mid 0.15
_exptl_crystal_size_min 0.10
_refine_diff_density_max 1.548
_refine_diff_density_min -0.816
_refine_diff_density_rms 0.106
_refine_ls_extinction_coef .
_refine_ls_extinction_method none
_refine_ls_goodness_of_fit_ref 0.950
_refine_ls_hydrogen_treatment constr
_refine_ls_matrix_type full
_refine_ls_number_parameters 580
_refine_ls_number_reflns 15456
_refine_ls_number_restraints 398
_refine_ls_restrained_S_all 0.950
_refine_ls_R_factor_all 0.1295
_refine_ls_R_factor_gt 0.0828
_refine_ls_shift/su_max 0.001
_refine_ls_shift/su_mean 0.000
_refine_ls_structure_factor_coef Fsqd
_refine_ls_weighting_details 'w=1/[\s^2^(Fo^2^)+(0.1333P)^2^] where P=(Fo^2^+2Fc^2^)/3'
_refine_ls_weighting_scheme calc
_refine_ls_wR_factor_gt 0.2126
_refine_ls_wR_factor_ref 0.2344
_reflns_Friedel_coverage 0.000
_reflns_Friedel_fraction_full .
_reflns_Friedel_fraction_max .
_reflns_number_gt 8435
_reflns_number_total 15456
_reflns_threshold_expression 'I > 2\s(I)'
_cod_data_source_file JSSC-2022-305-122629.cif
_cod_data_source_block 1
_cod_original_sg_symbol_H-M 'P m m n'
_cod_database_code 1566055
_shelx_shelxl_version_number 2014/7
_shelx_space_group_comment
;
The symmetry employed for this shelxl refinement is uniquely defined
by the following loop, which should always be used as a source of
symmetry information in preference to the above space-group names.
They are only intended as comments.
;

loop_
_space_group_symop_operation_xyz
'x, y, z'
'-x+1/2, -y+1/2, z'
'x+1/2, -y, -z'
'-x, y+1/2, -z'
'-x, -y, -z'
'x-1/2, y-1/2, -z'
'-x-1/2, y, z'
'x, -y-1/2, z'

loop_
_atom_site_label
_atom_site_type_symbol
_atom_site_fract_x
_atom_site_fract_y
_atom_site_fract_z
_atom_site_U_iso_or_equiv
_atom_site_adp_type
_atom_site_occupancy
_atom_site_site_symmetry_order
_atom_site_calc_flag
_atom_site_refinement_flags_posn
_atom_site_refinement_flags_adp
_atom_site_refinement_flags_occupancy
_atom_site_disorder_assembly
_atom_site_disorder_group
Co1 Co 0.7500 0.45636(3) 0.80889(6) 0.0286(3) Uani 1 2 d S T P . .
Co2 Co 0.7500 0.35493(3) 0.71518(6) 0.0243(2) Uani 1 2 d S T P . .
Co3 Co 0.7500 0.45757(3) 0.61722(5) 0.0237(3) Uani 1 2 d S T P . .
Co4 Co 1.02817(2) 0.69196(2) 0.78786(4) 0.0300(2) Uani 1 1 d . . . . .
Co5 Co 0.97626(3) 0.7500 0.66173(5) 0.0217(2) Uani 1 2 d S T P . .
O1 O 0.7500 0.42228(15) 0.7130(3) 0.0451(16) Uani 1 2 d S T P . .
O2 O 0.80022(14) 0.35132(12) 0.8001(2) 0.0393(10) Uani 1 1 d . . . . .
O3 O 0.79987(15) 0.41771(12) 0.8572(2) 0.0446(11) Uani 1 1 d . . . . .
O4 O 0.9293(4) 0.3266(3) 1.1368(5) 0.060(3) Uani 0.564(16) 1 d D U P A 1
O4A O 0.9575(5) 0.3410(4) 1.1146(7) 0.062(5) Uani 0.436(16) 1 d D U P A 2
O5 O 0.9777(3) 0.3040(4) 1.0529(5) 0.095(4) Uani 0.556(10) 1 d D U P A 1
O5A O 0.9172(4) 0.2848(3) 1.1317(6) 0.061(4) Uani 0.444(10) 1 d D U P A 2
O6 O 0.69861(14) 0.35163(12) 0.6323(2) 0.0436(11) Uani 1 1 d . . . . .
O7 O 0.69929(12) 0.41620(11) 0.5708(2) 0.0320(9) Uani 1 1 d . . . . .
O8 O 0.79926(13) 0.50365(12) 0.6531(2) 0.0371(10) Uani 1 1 d . . . . .
O9 O 0.79925(15) 0.50191(14) 0.7777(2) 0.0511(12) Uani 1 1 d . . . . .
O10 O 0.97590(14) 0.65361(13) 0.7621(2) 0.0469(11) Uani 1 1 d . . . . .
O11 O 0.99917(16) 0.7500 0.7749(3) 0.0265(12) Uani 1 2 d S T P . .
O12 O 0.93204(12) 0.69817(11) 0.6916(2) 0.0345(9) Uani 1 1 d . . . . .
O13 O 0.9447(2) 0.7500 0.5562(4) 0.0647(19) Uani 1 2 d S T P . .
H13A H 0.9629 0.7668 0.5221 0.097 Uiso 0.5 1 d R U P . .
H13B H 0.9150 0.7631 0.5601 0.097 Uiso 0.5 1 d R U P . .
O14 O 0.7500 0.4927(3) 0.5105(4) 0.094(3) Uani 1 2 d S T P . .
H14A H 0.7258 0.5142 0.5099 0.141 Uiso 0.5 1 d R U P . .
H14B H 0.7456 0.4718 0.4711 0.141 Uiso 0.5 1 d R U P . .
O15 O 0.52306(14) 0.29640(14) 0.3816(2) 0.0448(11) Uani 1 1 d . . . . .
O16 O 0.57299(14) 0.31512(16) 0.2913(2) 0.0537(13) Uani 1 1 d . . . . .
O17 O 0.7500 0.28652(19) 0.7050(4) 0.069(2) Uani 1 2 d S TU P . .
O18 O 0.7500 0.4915(2) 0.9146(4) 0.084(2) Uani 1 2 d S T P . .
H18A H 0.7195 0.4929 0.9335 0.126 Uiso 0.5 1 d R U P . .
H18B H 0.7690 0.4759 0.9491 0.126 Uiso 0.5 1 d R U P . .
N1 N 0.7500 0.3736(3) 0.9839(5) 0.0354(17) Uani 0.679(4) 2 d S TU P B 1
N1A N 0.7500 0.3198(7) 0.9480(11) 0.0354(17) Uani 0.321(4) 2 d S TU P B 2
N2 N 0.7500 0.59656(18) 0.6733(3) 0.0254(12) Uani 1 2 d S TU P . .
N3 N 0.7500 0.36527(18) 0.4451(3) 0.0237(14) Uani 1 2 d S T P . .
C1 C 0.81076(19) 0.37726(19) 0.8512(3) 0.0332(13) Uani 1 1 d . . . . .
C2 C 0.8409(2) 0.35941(18) 0.9108(3) 0.0393(12) Uani 1 1 d . U . . .
C2AA C 0.9029(2) 0.3322(2) 1.0201(4) 0.0552(15) Uani 1 1 d D U . . .
C3 C 0.8323(4) 0.3677(4) 0.9847(6) 0.042(2) Uani 0.570(7) 1 d . U P B 1
C3A C 0.8324(4) 0.3229(4) 0.9525(7) 0.033(2) Uani 0.430(7) 1 d . U P B 2
C4 C 0.7874(3) 0.3889(3) 1.0165(5) 0.0508(19) Uani 0.679(4) 1 d . U P B 1
C4A C 0.7893(6) 0.2943(5) 0.9414(8) 0.023(2) Uani 0.321(4) 1 d . U P B 2
C5 C 0.7897(3) 0.4172(3) 1.0687(5) 0.051(2) Uani 0.679(4) 1 d . U P B 1
H5 H 0.8175 0.4271 1.0870 0.061 Uiso 0.679(4) 1 calc R U P B 1
C5A C 0.7906(4) 0.2500 0.9302(6) 0.020(2) Uani 0.643(7) 2 d S TU P B 2
C6 C 0.7500 0.4320(5) 1.0958(9) 0.071(3) Uani 0.679(4) 2 d S TU P B 1
H6 H 0.7500 0.4527 1.1340 0.085 Uiso 0.679(4) 2 calc R U P B 1
C6A C 0.7500 0.2292(7) 0.9209(12) 0.024(3) Uani 0.321(4) 2 d S TU P B 2
C7 C 0.8640(4) 0.3528(4) 1.0356(7) 0.053(2) Uani 0.570(7) 1 d . U P B 1
H7 H 0.8574 0.3577 1.0854 0.064 Uiso 0.570(7) 1 calc R U P B 1
C7A C 0.8608(5) 0.3072(5) 1.0092(7) 0.038(3) Uani 0.430(7) 1 d . U P B 2
H7A H 0.8533 0.2825 1.0378 0.046 Uiso 0.430(7) 1 calc R U P B 2
C9 C 0.9408(5) 0.3183(5) 1.0716(8) 0.059(3) Uani 0.56(3) 1 d D U P A 1
C9A C 0.9257(7) 0.3181(6) 1.0961(10) 0.050(6) Uani 0.44(3) 1 d D U P A 2
C11 C 0.9144(4) 0.3246(4) 0.9335(6) 0.062(3) Uani 0.609(7) 1 d . U P B 1
H11 H 0.9417 0.3120 0.9178 0.074 Uiso 0.609(7) 1 calc R U P B 1
C11A C 0.9097(5) 0.3691(5) 0.9875(9) 0.044(3) Uani 0.391(7) 1 d . U P B 2
H11A H 0.9330 0.3878 1.0028 0.052 Uiso 0.391(7) 1 calc R U P B 2
C12 C 0.8819(4) 0.3375(4) 0.8856(7) 0.056(2) Uani 0.609(7) 1 d . U P B 1
H12 H 0.8859 0.3322 0.8353 0.067 Uiso 0.609(7) 1 calc R U P B 1
C12A C 0.8820(5) 0.3806(5) 0.9295(8) 0.041(3) Uani 0.391(7) 1 d . U P B 2
H12A H 0.8911 0.4044 0.9002 0.049 Uiso 0.391(7) 1 calc R U P B 2
C16 C 0.68859(18) 0.37690(18) 0.5792(3) 0.0301(13) Uani 1 1 d . . . . .
C17 C 0.80988(19) 0.51761(17) 0.7162(4) 0.0361(14) Uani 1 1 d . . . . .
C18 C 0.84132(18) 0.55811(16) 0.7179(3) 0.0319(13) Uani 1 1 d . . . . .
C19 C 0.83226(18) 0.59729(16) 0.6794(3) 0.0278(12) Uani 1 1 d . . . . .
C20 C 0.78929(18) 0.60487(16) 0.6388(3) 0.0285(11) Uani 1 1 d . U . . .
C21 C 0.7901(2) 0.6227(2) 0.5686(3) 0.0429(13) Uani 1 1 d . U . . .
H21 H 0.8178 0.6280 0.5453 0.051 Uiso 1 1 calc R U . . .
C22 C 0.7500 0.6327(3) 0.5328(5) 0.052(3) Uani 1 2 d S T P . .
H22 H 0.7500 0.6458 0.4861 0.062 Uiso 1 2 calc R U P . .
C23 C 0.86456(18) 0.63103(16) 0.6837(3) 0.0302(13) Uani 1 1 d . . . . .
H23 H 0.8589 0.6577 0.6595 0.036 Uiso 1 1 calc R U . . .
C24 C 0.90512(19) 0.62604(18) 0.7231(3) 0.0352(14) Uani 1 1 d . . . . .
C25 C 0.94086(19) 0.66225(18) 0.7251(3) 0.0355(14) Uani 1 1 d . . . . .
C26 C 0.9134(2) 0.58674(19) 0.7596(4) 0.0506(19) Uani 1 1 d . . . . .
H26 H 0.9406 0.5828 0.7852 0.061 Uiso 1 1 calc R U . . .
C27 C 0.8812(2) 0.55307(18) 0.7579(4) 0.0512(19) Uani 1 1 d . . . . .
H27 H 0.8864 0.5269 0.7840 0.061 Uiso 1 1 calc R U . . .
C28 C 0.65717(17) 0.35775(17) 0.5204(3) 0.0295(13) Uani 1 1 d . . . . .
C29 C 0.66710(18) 0.36123(16) 0.4448(3) 0.0270(12) Uani 1 1 d . . . . .
C30 C 0.71080(18) 0.37977(17) 0.4157(3) 0.0285(12) Uani 1 1 d . . . . .
C31 C 0.7093(2) 0.4103(2) 0.3578(4) 0.0457(16) Uani 1 1 d . . . . .
H31 H 0.6815 0.4197 0.3387 0.055 Uiso 1 1 calc R U . . .
C32 C 0.7500 0.4264(3) 0.3292(5) 0.051(2) Uani 1 2 d S T P . .
H32 H 0.7500 0.4476 0.2917 0.061 Uiso 1 2 calc R U P . .
C33 C 0.63527(18) 0.34570(18) 0.3931(3) 0.0347(14) Uani 1 1 d . . . . .
H33 H 0.6414 0.3480 0.3427 0.042 Uiso 1 1 calc R U . . .
C34 C 0.59460(18) 0.32694(18) 0.4167(3) 0.0350(14) Uani 1 1 d . . . . .
C35 C 0.5607(2) 0.31159(19) 0.3580(4) 0.0422(16) Uani 1 1 d . . . . .
C36 C 0.5863(2) 0.3224(2) 0.4921(3) 0.0448(16) Uani 1 1 d . . . . .
H36 H 0.5594 0.3090 0.5079 0.054 Uiso 1 1 calc R U . . .
C37 C 0.6169(2) 0.3371(2) 0.5429(3) 0.0446(16) Uani 1 1 d . . . . .
H37 H 0.6110 0.3334 0.5932 0.053 Uiso 1 1 calc R U . . .
C38 C 0.7500 0.2500 0.7268(9) 0.067(4) Uani 1 4 d S T P . .

loop_
_atom_site_aniso_label
_atom_site_aniso_U_11
_atom_site_aniso_U_22
_atom_site_aniso_U_33
_atom_site_aniso_U_23
_atom_site_aniso_U_13
_atom_site_aniso_U_12
Co1 0.0422(7) 0.0146(5) 0.0290(6) 0.0015(4) 0.000 0.000
Co2 0.0324(6) 0.0120(4) 0.0284(6) 0.0003(4) 0.000 0.000
Co3 0.0268(6) 0.0127(5) 0.0315(6) -0.0001(4) 0.000 0.000
Co4 0.0210(4) 0.0320(4) 0.0370(5) 0.0015(3) -0.0080(3) 0.0042(3)
Co5 0.0116(5) 0.0203(5) 0.0333(6) 0.000 -0.0013(4) 0.000
O1 0.102(5) 0.014(3) 0.019(3) -0.003(2) 0.000 0.000
O2 0.046(3) 0.033(2) 0.039(3) -0.0004(19) -0.0086(19) 0.0052(19)
O3 0.060(3) 0.028(2) 0.046(3) 0.0006(19) -0.022(2) -0.004(2)
O4 0.055(5) 0.064(5) 0.060(3) 0.007(3) -0.017(3) 0.005(4)
O4A 0.062(6) 0.064(6) 0.060(6) 0.006(4) -0.017(4) -0.006(4)
O5 0.058(5) 0.146(10) 0.081(7) 0.025(6) -0.005(4) 0.032(5)
O5A 0.063(5) 0.060(5) 0.061(5) 0.009(4) -0.012(4) 0.004(4)
O6 0.052(3) 0.032(2) 0.047(3) 0.007(2) -0.020(2) -0.018(2)
O7 0.029(2) 0.022(2) 0.044(2) -0.0045(17) -0.0114(17) -0.0047(16)
O8 0.035(2) 0.026(2) 0.051(3) -0.0021(19) 0.001(2) -0.0059(18)
O9 0.069(3) 0.043(2) 0.041(3) 0.014(2) -0.011(2) -0.027(2)
O10 0.032(2) 0.037(2) 0.072(3) 0.011(2) -0.021(2) -0.0070(19)
O11 0.022(3) 0.023(3) 0.034(3) 0.000 -0.005(2) 0.000
O12 0.025(2) 0.025(2) 0.053(3) 0.0064(18) -0.0084(17) -0.0069(17)
O13 0.057(5) 0.072(5) 0.065(5) 0.000 -0.011(4) 0.000
O14 0.154(9) 0.074(5) 0.054(5) 0.008(4) 0.000 0.000
O15 0.032(2) 0.056(3) 0.046(3) -0.010(2) -0.0013(19) -0.015(2)
O16 0.028(2) 0.095(4) 0.038(3) -0.017(2) -0.004(2) -0.018(2)
O17 0.117(6) 0.019(3) 0.072(5) -0.006(3) 0.000 0.000
O18 0.129(7) 0.074(5) 0.049(5) -0.016(4) 0.000 0.000
N1 0.037(2) 0.035(3) 0.035(3) 0.006(3) 0.000 0.000
N1A 0.037(2) 0.035(3) 0.035(3) 0.006(3) 0.000 0.000
N2 0.028(3) 0.015(2) 0.034(3) -0.001(2) 0.000 0.000
N3 0.019(3) 0.022(3) 0.031(4) -0.004(3) 0.000 0.000
C1 0.034(3) 0.036(3) 0.029(3) 0.008(3) -0.002(3) -0.007(3)
C2 0.042(3) 0.032(2) 0.043(2) 0.005(2) -0.005(2) -0.006(2)
C2AA 0.052(3) 0.052(3) 0.061(3) 0.005(2) -0.016(2) 0.004(2)
C3 0.038(3) 0.045(4) 0.043(3) 0.010(3) -0.006(3) -0.009(3)
C3A 0.035(3) 0.032(4) 0.034(4) -0.002(3) 0.002(3) 0.000(3)
C4 0.050(3) 0.052(4) 0.050(4) 0.005(3) -0.005(3) -0.010(3)
C4A 0.032(3) 0.022(3) 0.016(5) 0.003(3) 0.004(3) 0.001(2)
C5 0.048(4) 0.055(4) 0.051(4) -0.006(3) -0.009(3) -0.005(3)
C5A 0.024(4) 0.020(3) 0.016(4) 0.000 0.001(3) 0.000
C6 0.068(5) 0.074(5) 0.071(5) -0.008(4) 0.000 0.000
C6A 0.028(4) 0.022(4) 0.021(6) 0.004(4) 0.000 0.000
C7 0.053(4) 0.057(5) 0.050(4) 0.006(4) -0.010(3) 0.000(3)
C7A 0.042(4) 0.037(4) 0.035(4) -0.002(3) -0.003(3) 0.007(3)
C9 0.054(4) 0.064(6) 0.061(4) 0.007(4) -0.012(3) 0.003(4)
C9A 0.046(7) 0.051(7) 0.052(8) 0.000(5) -0.001(5) -0.002(4)
C11 0.054(4) 0.070(5) 0.062(3) 0.005(4) -0.007(3) 0.006(4)
C11A 0.039(4) 0.044(4) 0.048(5) -0.002(4) -0.008(3) 0.002(3)
C12 0.056(4) 0.058(5) 0.053(3) 0.003(3) -0.004(3) 0.006(3)
C12A 0.043(4) 0.039(4) 0.040(5) 0.001(3) -0.006(3) -0.007(3)
C16 0.018(3) 0.034(3) 0.039(4) -0.010(3) -0.002(2) -0.002(2)
C17 0.023(3) 0.019(3) 0.066(5) 0.003(3) -0.003(3) 0.000(2)
C18 0.027(3) 0.020(3) 0.049(4) -0.003(3) -0.003(3) -0.010(2)
C19 0.027(3) 0.020(3) 0.036(3) 0.007(2) -0.001(2) -0.003(2)
C20 0.031(2) 0.019(2) 0.036(2) 0.0049(18) 0.0015(18) -0.0015(18)
C21 0.036(3) 0.046(3) 0.046(3) 0.010(2) 0.002(2) -0.003(2)
C22 0.043(6) 0.079(7) 0.034(5) 0.027(5) 0.000 0.000
C23 0.027(3) 0.015(2) 0.049(4) 0.009(2) 0.002(3) -0.001(2)
C24 0.029(3) 0.032(3) 0.045(4) -0.002(3) -0.001(3) -0.005(3)
C25 0.028(3) 0.032(3) 0.046(4) -0.006(3) -0.006(3) -0.011(3)
C26 0.034(4) 0.031(3) 0.086(5) 0.019(3) -0.031(3) -0.016(3)
C27 0.048(4) 0.021(3) 0.084(5) 0.016(3) -0.033(4) -0.010(3)
C28 0.018(3) 0.032(3) 0.038(3) -0.012(3) -0.005(2) -0.006(2)
C29 0.028(3) 0.022(3) 0.031(3) 0.002(2) -0.002(2) -0.002(2)
C30 0.028(3) 0.023(3) 0.035(3) 0.004(2) -0.001(2) -0.004(2)
C31 0.024(3) 0.059(4) 0.054(4) -0.002(3) 0.002(3) 0.000(3)
C32 0.036(5) 0.071(7) 0.045(6) 0.027(5) 0.000 0.000
C33 0.025(3) 0.045(4) 0.034(3) -0.007(3) -0.006(2) -0.007(3)
C34 0.024(3) 0.036(3) 0.045(4) -0.014(3) -0.008(3) -0.007(3)
C35 0.025(3) 0.039(3) 0.062(5) -0.010(3) -0.008(3) -0.005(3)
C36 0.027(3) 0.063(4) 0.045(4) -0.007(3) 0.005(3) -0.020(3)
C37 0.041(4) 0.054(4) 0.039(4) -0.002(3) -0.002(3) -0.014(3)
C38 0.077(12) 0.059(11) 0.066(11) 0.000 0.000 0.000

loop_
_atom_type_symbol
_atom_type_description
_atom_type_scat_dispersion_real
_atom_type_scat_dispersion_imag
_atom_type_scat_source
C C 0.0030 0.0020 'International Tables Vol C Tables 4.2.6.8 and 6.1.1.4'
H H 0.0000 0.0000 'International Tables Vol C Tables 4.2.6.8 and 6.1.1.4'
Co Co 0.3490 0.9720 'International Tables Vol C Tables 4.2.6.8 and 6.1.1.4'
N N 0.0060 0.0030 'International Tables Vol C Tables 4.2.6.8 and 6.1.1.4'
O O 0.0110 0.0060 'International Tables Vol C Tables 4.2.6.8 and 6.1.1.4'

loop_
_geom_angle_atom_site_label_1
_geom_angle_atom_site_label_2
_geom_angle_atom_site_label_3
_geom_angle
_geom_angle_site_symmetry_1
_geom_angle_site_symmetry_3
O1 Co1 O3 94.31(15) . 7_755
O1 Co1 O3 94.31(15) . .
O3 Co1 O3 90.3(2) 7_755 .
O1 Co1 O9 96.00(16) . .
O3 Co1 O9 169.67(17) 7_755 .
O3 Co1 O9 89.68(17) . .
O1 Co1 O9 96.00(16) . 7_755
O3 Co1 O9 89.68(17) 7_755 7_755
O3 Co1 O9 169.67(17) . 7_755
O9 Co1 O9 88.5(3) . 7_755
O1 Co1 O18 178.3(2) . .
O3 Co1 O18 84.53(18) 7_755 .
O3 Co1 O18 84.53(18) . .
O9 Co1 O18 85.19(19) . .
O9 Co1 O18 85.19(19) 7_755 .
O1 Co2 O17 173.8(2) . .
O1 Co2 O6 91.91(15) . 7_755
O17 Co2 O6 83.73(17) . 7_755
O1 Co2 O6 91.91(15) . .
O17 Co2 O6 83.73(17) . .
O6 Co2 O6 90.3(2) 7_755 .
O1 Co2 O2 93.72(15) . 7_755
O17 Co2 O2 90.76(18) . 7_755
O6 Co2 O2 174.23(15) 7_755 7_755
O6 Co2 O2 90.74(16) . 7_755
O1 Co2 O2 93.72(15) . .
O17 Co2 O2 90.76(18) . .
O6 Co2 O2 90.74(16) 7_755 .
O6 Co2 O2 174.23(15) . .
O2 Co2 O2 87.6(2) 7_755 .
O1 Co3 O8 94.79(15) . 7_755
O1 Co3 O8 94.79(15) . .
O8 Co3 O8 86.7(2) 7_755 .
O1 Co3 O7 91.63(14) . .
O8 Co3 O7 91.60(14) 7_755 .
O8 Co3 O7 173.46(15) . .
O1 Co3 O7 91.63(14) . 7_755
O8 Co3 O7 173.46(16) 7_755 7_755
O8 Co3 O7 91.59(14) . 7_755
O7 Co3 O7 89.4(2) . 7_755
O1 Co3 O14 177.2(3) . .
O8 Co3 O14 87.22(19) 7_755 .
O8 Co3 O14 87.22(19) . .
O7 Co3 O14 86.40(18) . .
O7 Co3 O14 86.40(18) 7_755 .
O4 Co4 O16 92.8(3) 5_767 3_566
O4 Co4 O11 128.6(3) 5_767 .
O16 Co4 O11 107.6(2) 3_566 .
O4 Co4 O10 119.9(4) 5_767 .
O16 Co4 O10 106.66(19) 3_566 .
O11 Co4 O10 99.03(17) . .
O16 Co4 O4A 115.7(4) 3_566 5_767
O11 Co4 O4A 128.3(4) . 5_767
O10 Co4 O4A 94.4(4) . 5_767
O16 Co4 O5A 91.5(3) 3_566 5_767
O11 Co4 O5A 96.2(3) . 5_767
O10 Co4 O5A 151.3(3) . 5_767
O4A Co4 O5A 57.3(4) 5_767 5_767
O12 Co5 O12 96.0(2) . 8_575
O12 Co5 O15 171.79(16) . 6_666
O12 Co5 O15 90.25(16) 8_575 6_666
O12 Co5 O15 90.25(16) . 3_566
O12 Co5 O15 171.79(16) 8_575 3_566
O15 Co5 O15 83.0(2) 6_666 3_566
O12 Co5 O13 87.76(17) . .
O12 Co5 O13 87.76(17) 8_575 .
O15 Co5 O13 87.23(18) 6_666 .
O15 Co5 O13 87.23(18) 3_566 .
O12 Co5 O11 87.09(14) . .
O12 Co5 O11 87.09(14) 8_575 .
O15 Co5 O11 98.52(15) 6_666 .
O15 Co5 O11 98.52(15) 3_566 .
O13 Co5 O11 172.3(2) . .
Co1 O1 Co2 119.6(2) . .
Co1 O1 Co3 117.7(2) . .
Co2 O1 Co3 122.7(2) . .
C1 O2 Co2 132.2(4) . .
C1 O3 Co1 133.4(4) . .
C9 O4 Co4 115.6(8) . 5_767
C9A O4A Co4 96.7(10) . 5_767
C9A O5A Co4 86.5(8) . 5_767
C16 O6 Co2 132.3(3) . .
C16 O7 Co3 134.1(4) . .
C17 O8 Co3 132.2(4) . .
C17 O9 Co1 132.0(4) . .
C25 O10 Co4 129.8(4) . .
Co4 O11 Co4 126.4(2) 8_575 .
Co4 O11 Co5 104.45(15) 8_575 .
Co4 O11 Co5 104.45(15) . .
C25 O12 Co5 129.2(3) . .
Co5 O13 H13A 109.5 . .
Co5 O13 H13B 109.4 . .
H13A O13 H13B 109.5 . .
Co3 O14 H14A 109.5 . .
Co3 O14 H14B 109.4 . .
H14A O14 H14B 109.5 . .
C35 O15 Co5 133.0(4) . 6_556
C35 O16 Co4 119.8(4) . 3_466
C38 O17 Co2 155.1(9) . .
Co1 O18 H18A 109.4 . .
Co1 O18 H18B 109.3 . .
H18A O18 H18B 109.5 . .
C4 N1 C4 111.3(12) . 7_755
C4A N1A C4A 112.0(19) . 7_755
C4A N1A C6A 56.5(10) . 2_655
C4A N1A C6A 56.5(10) 7_755 2_655
C20 N2 C20 119.6(7) 7_755 .
C30 N3 C30 118.3(6) . 7_755
O2 C1 O3 127.2(5) . .
O2 C1 C2 117.0(5) . .
O3 C1 C2 115.8(5) . .
C3A C2 C12A 113.1(9) . .
C3 C2 C12 122.5(8) . .
C3A C2 C1 125.7(7) . .
C3 C2 C1 121.5(7) . .
C12A C2 C1 121.2(8) . .
C12 C2 C1 115.6(7) . .
C11A C2AA C7A 121.4(10) . .
C7 C2AA C9 129.4(9) . .
C11A C2AA C9A 124.7(10) . .
C7A C2AA C9A 109.6(8) . .
C7 C2AA C11 116.8(8) . .
C9 C2AA C11 113.6(9) . .
C2 C3 C7 117.5(10) . .
C2 C3 C4 125.3(9) . .
C7 C3 C4 116.9(10) . .
C2 C3A C7A 124.8(12) . .
C2 C3A C4A 122.1(11) . .
C7A C3A C4A 113.1(12) . .
C5 C4 N1 127.3(11) . .
C5 C4 C3 119.8(9) . .
N1 C4 C3 112.9(9) . .
C5A C4A N1A 125.6(15) . .
C5A C4A C6A 58.9(10) . 2_655
N1A C4A C6A 67.7(12) . 2_655
C5A C4A C3A 123.3(13) . .
N1A C4A C3A 111.1(12) . .
C6A C4A C3A 171.7(15) 2_655 .
C4 C5 C6 116.5(12) . .
C4 C5 H5 121.7 . .
C6 C5 H5 121.7 . .
C4A C5A C4A 162.5(15) 8_565 .
C4A C5A C6A 116.7(13) 8_565 2_655
C4A C5A C6A 62.5(10) . 2_655
C4A C5A C6A 62.5(10) 8_565 .
C4A C5A C6A 116.8(13) . .
C6A C5A C6A 54.9(16) 2_655 .
C5 C6 C5 120.8(16) 7_755 .
C5 C6 H6 119.6 7_755 .
C5 C6 H6 119.6 . .
C6A C6A C5A 62.5(8) 2_655 .
C6A C6A C5A 62.5(8) 2_655 2_655
C5A C6A C5A 123.0(16) . 2_655
C6A C6A C4A 120.3(10) 2_655 2_655
C5A C6A C4A 157.3(19) . 2_655
C5A C6A C4A 58.6(7) 2_655 2_655
C6A C6A C4A 120.3(10) 2_655 8_565
C5A C6A C4A 58.6(7) . 8_565
C5A C6A C4A 157.3(19) 2_655 8_565
C4A C6A C4A 110.6(18) 2_655 8_565
C6A C6A N1A 161.8(11) 2_655 2_655
C5A C6A N1A 113.5(9) . 2_655
C5A C6A N1A 113.5(9) 2_655 2_655
C4A C6A N1A 55.8(9) 2_655 2_655
C4A C6A N1A 55.8(9) 8_565 2_655
C2AA C7 C3 126.1(11) . .
C2AA C7 H7 116.9 . .
C3 C7 H7 116.9 . .
C3A C7A C2AA 115.2(11) . .
C3A C7A H7A 122.4 . .
C2AA C7A H7A 122.4 . .
O5 C9 O4 125.0(11) . .
O5 C9 C2AA 125.9(12) . .
O4 C9 C2AA 108.9(11) . .
O4A C9A O5A 118.9(13) . .
O4A C9A C2AA 114.3(10) . .
O5A C9A C2AA 126.3(11) . .
C12 C11 C2AA 115.5(10) . .
C12 C11 H11 122.3 . .
C2AA C11 H11 122.3 . .
C2AA C11A C12A 118.8(14) . .
C2AA C11A H11A 120.6 . .
C12A C11A H11A 120.6 . .
C11 C12 C2 121.4(11) . .
C11 C12 H12 119.3 . .
C2 C12 H12 119.3 . .
C11A C12A C2 125.2(14) . .
C11A C12A H12A 117.4 . .
C2 C12A H12A 117.4 . .
O7 C16 O6 128.0(5) . .
O7 C16 C28 115.6(5) . .
O6 C16 C28 116.3(5) . .
O9 C17 O8 128.2(5) . .
O9 C17 C18 115.9(6) . .
O8 C17 C18 115.9(5) . .
C27 C18 C19 120.9(5) . .
C27 C18 C17 115.6(5) . .
C19 C18 C17 123.4(5) . .
C23 C19 C18 117.4(5) . .
C23 C19 C20 119.7(4) . .
C18 C19 C20 122.7(5) . .
N2 C20 C21 121.2(5) . .
N2 C20 C19 118.5(5) . .
C21 C20 C19 120.2(5) . .
C22 C21 C20 120.3(6) . .
C22 C21 H21 119.8 . .
C20 C21 H21 119.8 . .
C21 C22 C21 117.5(8) 7_755 .
C21 C22 H22 121.3 7_755 .
C21 C22 H22 121.3 . .
C19 C23 C24 122.0(5) . .
C19 C23 H23 119.0 . .
C24 C23 H23 119.0 . .
C26 C24 C23 119.2(5) . .
C26 C24 C25 119.1(5) . .
C23 C24 C25 121.7(5) . .
O10 C25 O12 126.8(5) . .
O10 C25 C24 115.5(5) . .
O12 C25 C24 117.6(5) . .
C24 C26 C27 119.9(5) . .
C24 C26 H26 120.0 . .
C27 C26 H26 120.0 . .
C18 C27 C26 120.5(5) . .
C18 C27 H27 119.8 . .
C26 C27 H27 119.8 . .
C29 C28 C37 119.6(5) . .
C29 C28 C16 121.8(5) . .
C37 C28 C16 118.6(5) . .
C33 C29 C28 119.0(5) . .
C33 C29 C30 117.6(5) . .
C28 C29 C30 123.3(5) . .
N3 C30 C31 122.6(5) . .
N3 C30 C29 118.4(5) . .
C31 C30 C29 118.9(5) . .
C32 C31 C30 118.9(6) . .
C32 C31 H31 120.5 . .
C30 C31 H31 120.5 . .
C31 C32 C31 118.6(8) . 7_755
C31 C32 H32 120.7 . .
C31 C32 H32 120.7 7_755 .
C34 C33 C29 120.4(5) . .
C34 C33 H33 119.8 . .
C29 C33 H33 119.8 . .
C33 C34 C36 119.4(5) . .
C33 C34 C35 118.2(5) . .
C36 C34 C35 122.4(5) . .
O16 C35 O15 126.8(6) . .
O16 C35 C34 116.8(5) . .
O15 C35 C34 116.4(6) . .
C37 C36 C34 120.9(5) . .
C37 C36 H36 119.6 . .
C34 C36 H36 119.6 . .
C36 C37 C28 120.5(6) . .
C36 C37 H37 119.7 . .
C28 C37 H37 119.7 . .
O17 C38 O17 140.5(16) . 2_655

loop_
_geom_bond_atom_site_label_1
_geom_bond_atom_site_label_2
_geom_bond_distance
_geom_bond_site_symmetry_2
Co1 O1 2.012(5) .
Co1 O3 2.064(4) 7_755
Co1 O3 2.064(4) .
Co1 O9 2.072(4) .
Co1 O9 2.072(4) 7_755
Co1 O18 2.182(7) .
Co2 O1 2.031(5) .
Co2 O17 2.070(6) .
Co2 O6 2.126(4) 7_755
Co2 O6 2.127(4) .
Co2 O2 2.129(4) 7_755
Co2 O2 2.129(4) .
Co3 O1 2.030(5) .
Co3 O8 2.107(4) 7_755
Co3 O8 2.107(4) .
Co3 O7 2.115(3) .
Co3 O7 2.115(3) 7_755
Co3 O14 2.198(7) .
Co4 O4 1.928(9) 5_767
Co4 O16 1.954(4) 3_566
Co4 O11 1.960(2) .
Co4 O10 1.976(4) .
Co4 O4A 2.064(12) 5_767
Co4 O5A 2.273(11) 5_767
Co5 O12 2.102(4) .
Co5 O12 2.102(3) 8_575
Co5 O15 2.111(4) 6_666
Co5 O15 2.111(4) 3_566
Co5 O13 2.117(6) .
Co5 O11 2.150(5) .
O2 C1 1.249(6) .
O3 C1 1.265(7) .
O4 C9 1.249(14) .
O4 Co4 1.928(9) 5_767
O4A C9A 1.209(9) .
O4A Co4 2.064(12) 5_767
O5 C9 1.212(13) .
O5A C9A 1.216(9) .
O5A Co4 2.273(11) 5_767
O6 C16 1.258(6) .
O7 C16 1.235(6) .
O8 C17 1.253(7) .
O9 C17 1.245(7) .
O10 C25 1.253(6) .
O11 Co4 1.960(2) 8_575
O12 C25 1.267(7) .
O13 H13A 0.9599 .
O13 H13B 0.9603 .
O14 H14A 0.9602 .
O14 H14B 0.9598 .
O15 C35 1.269(7) .
O15 Co5 2.111(4) 6_556
O16 C35 1.261(7) .
O16 Co4 1.954(4) 3_466
O17 C38 1.170(8) .
O18 H18A 0.9599 .
O18 H18B 0.9598 .
N1 C4 1.328(11) .
N1 C4 1.328(11) 7_755
N1A C4A 1.393(19) .
N1A C4A 1.393(19) 7_755
N1A C6A 1.56(3) 2_655
N2 C20 1.334(6) 7_755
N2 C20 1.334(6) .
N3 C30 1.340(6) .
N3 C30 1.340(6) 7_755
C1 C2 1.492(8) .
C2 C3A 1.356(13) .
C2 C3 1.380(12) .
C2 C12A 1.406(15) .
C2 C12 1.446(13) .
C2AA C11A 1.272(16) .
C2AA C7 1.329(13) .
C2AA C7A 1.461(15) .
C2AA C9 1.510(12) .
C2AA C9A 1.585(13) .
C2AA C11 1.617(13) .
C3 C7 1.380(15) .
C3 C4 1.576(15) .
C3A C7A 1.401(18) .
C3A C4A 1.54(2) .
C4 C5 1.272(13) .
C4A C5A 1.351(15) .
C4A C6A 1.405(19) 2_655
C5 C6 1.339(12) .
C5 H5 0.9300 .
C5A C4A 1.351(15) 8_565
C5A C6A 1.356(13) 2_655
C5A C6A 1.356(13) .
C6 C5 1.339(12) 7_755
C6 H6 0.9300 .
C6A C6A 1.25(4) 2_655
C6A C5A 1.356(13) 2_655
C6A C4A 1.404(19) 2_655
C6A C4A 1.404(19) 8_565
C6A N1A 1.56(3) 2_655
C7 H7 0.9300 .
C7A H7A 0.9300 .
C11 C12 1.345(15) .
C11 H11 0.9300 .
C11A C12A 1.37(2) .
C11A H11A 0.9300 .
C12 H12 0.9300 .
C12A H12A 0.9300 .
C16 C28 1.521(7) .
C17 C18 1.531(7) .
C18 C27 1.383(8) .
C18 C19 1.396(7) .
C19 C23 1.392(7) .
C19 C20 1.477(7) .
C20 C21 1.375(7) .
C21 C22 1.375(7) .
C21 H21 0.9300 .
C22 C21 1.375(7) 7_755
C22 H22 0.9300 .
C23 C24 1.395(8) .
C23 H23 0.9300 .
C24 C26 1.377(8) .
C24 C25 1.514(7) .
C26 C27 1.388(8) .
C26 H26 0.9300 .
C27 H27 0.9300 .
C28 C29 1.398(7) .
C28 C37 1.397(8) .
C29 C33 1.400(7) .
C29 C30 1.494(7) .
C30 C31 1.393(8) .
C31 C32 1.389(7) .
C31 H31 0.9300 .
C32 C31 1.389(7) 7_755
C32 H32 0.9300 .
C33 C34 1.387(7) .
C33 H33 0.9300 .
C34 C36 1.389(8) .
C34 C35 1.524(8) .
C36 C37 1.358(8) .
C36 H36 0.9300 .
C37 H37 0.9300 .
C38 O17 1.170(8) 2_655

loop_
_geom_torsion_atom_site_label_1
_geom_torsion_atom_site_label_2
_geom_torsion_atom_site_label_3
_geom_torsion_atom_site_label_4
_geom_torsion
_geom_torsion_site_symmetry_1
_geom_torsion_site_symmetry_2
_geom_torsion_site_symmetry_3
_geom_torsion_site_symmetry_4
Co2 O2 C1 O3 -15.7(9) . . . .
Co2 O2 C1 C2 166.7(4) . . . .
Co1 O3 C1 O2 18.3(10) . . . .
Co1 O3 C1 C2 -164.0(4) . . . .
O2 C1 C2 C3A -55.7(10) . . . .
O3 C1 C2 C3A 126.4(9) . . . .
O2 C1 C2 C3 -135.9(7) . . . .
O3 C1 C2 C3 46.2(9) . . . .
O2 C1 C2 C12A 125.3(9) . . . .
O3 C1 C2 C12A -52.6(11) . . . .
O2 C1 C2 C12 50.8(8) . . . .
O3 C1 C2 C12 -127.1(7) . . . .
C12 C2 C3 C7 -2.2(14) . . . .
C1 C2 C3 C7 -175.0(8) . . . .
C12 C2 C3 C4 -176.4(9) . . . .
C1 C2 C3 C4 10.8(13) . . . .
C12A C2 C3A C7A 0.4(17) . . . .
C1 C2 C3A C7A -178.7(10) . . . .
C12A C2 C3A C4A -179.8(12) . . . .
C1 C2 C3A C4A 1.1(16) . . . .
C4 N1 C4 C5 -5.1(19) 7_755 . . .
C4 N1 C4 C3 174.1(6) 7_755 . . .
C2 C3 C4 C5 -139.7(10) . . . .
C7 C3 C4 C5 46.1(14) . . . .
C2 C3 C4 N1 41.1(14) . . . .
C7 C3 C4 N1 -133.1(10) . . . .
C4A N1A C4A C5A 0(3) 7_755 . . .
C6A N1A C4A C5A -11.6(16) 2_655 . . .
C4A N1A C4A C6A 11.4(18) 7_755 . . 2_655
C4A N1A C4A C3A -177.4(10) 7_755 . . .
C6A N1A C4A C3A 171.2(16) 2_655 . . .
C2 C3A C4A C5A 126.6(14) . . . .
C7A C3A C4A C5A -53.6(18) . . . .
C2 C3A C4A N1A -56.1(18) . . . .
C7A C3A C4A N1A 123.7(15) . . . .
N1 C4 C5 C6 2.8(18) . . . .
C3 C4 C5 C6 -176.3(11) . . . .
N1A C4A C5A C4A -80(6) . . . 8_565
C6A C4A C5A C4A -92(6) 2_655 . . 8_565
C3A C4A C5A C4A 97(5) . . . 8_565
N1A C4A C5A C6A 12.5(18) . . . 2_655
C3A C4A C5A C6A -170.6(18) . . . 2_655
N1A C4A C5A C6A 4(2) . . . .
C6A C4A C5A C6A -9.0(8) 2_655 . . .
C3A C4A C5A C6A -179.6(14) . . . .
C4 C5 C6 C5 0(2) . . . 7_755
C4A C5A C6A C6A 170.1(9) 8_565 . . 2_655
C4A C5A C6A C6A 9.8(9) . . . 2_655
C4A C5A C6A C5A 153(2) 8_565 . . 2_655
C4A C5A C6A C5A -7(3) . . . 2_655
C6A C5A C6A C5A -17(2) 2_655 . . 2_655
C4A C5A C6A C4A 67(4) 8_565 . . 2_655
C4A C5A C6A C4A -94(4) . . . 2_655
C6A C5A C6A C4A -103(4) 2_655 . . 2_655
C4A C5A C6A C4A -160.3(17) . . . 8_565
C6A C5A C6A C4A -170.1(9) 2_655 . . 8_565
C4A C5A C6A N1A 9.9(14) 8_565 . . 2_655
C4A C5A C6A N1A -150.4(14) . . . 2_655
C6A C5A C6A N1A -160.2(11) 2_655 . . 2_655
C9 C2AA C7 C3 174.5(12) . . . .
C11 C2AA C7 C3 0.9(16) . . . .
C2 C3 C7 C2AA 2.1(17) . . . .
C4 C3 C7 C2AA 176.8(10) . . . .
C2 C3A C7A C2AA -2.2(18) . . . .
C4A C3A C7A C2AA 178.0(10) . . . .
C11A C2AA C7A C3A 9.5(17) . . . .
C9A C2AA C7A C3A 167.2(14) . . . .
Co4 O4 C9 O5 -8(2) 5_767 . . .
Co4 O4 C9 C2AA 176.6(8) 5_767 . . .
C7 C2AA C9 O5 -171.3(15) . . . .
C11 C2AA C9 O5 3(2) . . . .
C7 C2AA C9 O4 4(2) . . . .
C11 C2AA C9 O4 178.2(12) . . . .
Co4 O4A C9A O5A -7(3) 5_767 . . .
Co4 O4A C9A C2AA 179.8(15) 5_767 . . .
Co4 O5A C9A O4A 7(2) 5_767 . . .
Co4 O5A C9A C2AA 179(2) 5_767 . . .
C11A C2AA C9A O4A -14(3) . . . .
C7A C2AA C9A O4A -170.8(18) . . . .
C11A C2AA C9A O5A 174(2) . . . .
C7A C2AA C9A O5A 17(3) . . . .
C7 C2AA C11 C12 -3.9(14) . . . .
C9 C2AA C11 C12 -178.6(11) . . . .
C7A C2AA C11A C12A -14(2) . . . .
C9A C2AA C11A C12A -168.5(16) . . . .
C2AA C11 C12 C2 3.9(16) . . . .
C3 C2 C12 C11 -1.1(15) . . . .
C1 C2 C12 C11 172.1(9) . . . .
C2AA C11A C12A C2 13(2) . . . .
C3A C2 C12A C11A -5.3(19) . . . .
C1 C2 C12A C11A 173.8(12) . . . .
Co3 O7 C16 O6 18.5(9) . . . .
Co3 O7 C16 C28 -165.4(3) . . . .
Co2 O6 C16 O7 -18.8(9) . . . .
Co2 O6 C16 C28 165.1(4) . . . .
Co1 O9 C17 O8 -15.4(9) . . . .
Co1 O9 C17 C18 167.1(4) . . . .
Co3 O8 C17 O9 14.2(9) . . . .
Co3 O8 C17 C18 -168.2(3) . . . .
O9 C17 C18 C27 53.4(8) . . . .
O8 C17 C18 C27 -124.5(6) . . . .
O9 C17 C18 C19 -129.4(6) . . . .
O8 C17 C18 C19 52.7(8) . . . .
C27 C18 C19 C23 -0.7(9) . . . .
C17 C18 C19 C23 -177.8(5) . . . .
C27 C18 C19 C20 -177.2(6) . . . .
C17 C18 C19 C20 5.7(9) . . . .
C20 N2 C20 C21 1.3(10) 7_755 . . .
C20 N2 C20 C19 177.3(4) 7_755 . . .
C23 C19 C20 N2 -127.4(6) . . . .
C18 C19 C20 N2 49.1(8) . . . .
C23 C19 C20 C21 48.7(8) . . . .
C18 C19 C20 C21 -134.9(6) . . . .
N2 C20 C21 C22 0.6(10) . . . .
C19 C20 C21 C22 -175.3(7) . . . .
C20 C21 C22 C21 -2.4(14) . . . 7_755
C18 C19 C23 C24 1.6(9) . . . .
C20 C19 C23 C24 178.2(5) . . . .
C19 C23 C24 C26 -0.6(9) . . . .
C19 C23 C24 C25 177.7(5) . . . .
Co4 O10 C25 O12 4.1(10) . . . .
Co4 O10 C25 C24 -173.8(4) . . . .
Co5 O12 C25 O10 16.8(9) . . . .
Co5 O12 C25 C24 -165.4(4) . . . .
C26 C24 C25 O10 -1.3(9) . . . .
C23 C24 C25 O10 -179.6(6) . . . .
C26 C24 C25 O12 -179.4(6) . . . .
C23 C24 C25 O12 2.4(9) . . . .
C23 C24 C26 C27 -1.3(10) . . . .
C25 C24 C26 C27 -179.6(6) . . . .
C19 C18 C27 C26 -1.1(10) . . . .
C17 C18 C27 C26 176.2(6) . . . .
C24 C26 C27 C18 2.1(11) . . . .
O7 C16 C28 C29 51.9(7) . . . .
O6 C16 C28 C29 -131.5(6) . . . .
O7 C16 C28 C37 -126.6(6) . . . .
O6 C16 C28 C37 50.0(7) . . . .
C37 C28 C29 C33 3.0(8) . . . .
C16 C28 C29 C33 -175.5(5) . . . .
C37 C28 C29 C30 -175.4(5) . . . .
C16 C28 C29 C30 6.1(8) . . . .
C30 N3 C30 C31 -2.2(10) 7_755 . . .
C30 N3 C30 C29 175.7(4) 7_755 . . .
C33 C29 C30 N3 -130.5(6) . . . .
C28 C29 C30 N3 47.9(8) . . . .
C33 C29 C30 C31 47.5(7) . . . .
C28 C29 C30 C31 -134.1(6) . . . .
N3 C30 C31 C32 0.0(10) . . . .
C29 C30 C31 C32 -177.9(7) . . . .
C30 C31 C32 C31 2.2(13) . . . 7_755
C28 C29 C33 C34 -0.3(8) . . . .
C30 C29 C33 C34 178.2(5) . . . .
C29 C33 C34 C36 -2.1(9) . . . .
C29 C33 C34 C35 178.6(5) . . . .
Co4 O16 C35 O15 12.8(9) 3_466 . . .
Co4 O16 C35 C34 -167.5(4) 3_466 . . .
Co5 O15 C35 O16 27.5(10) 6_556 . . .
Co5 O15 C35 C34 -152.2(4) 6_556 . . .
C33 C34 C35 O16 3.2(8) . . . .
C36 C34 C35 O16 -176.1(6) . . . .
C33 C34 C35 O15 -177.0(5) . . . .
C36 C34 C35 O15 3.7(9) . . . .
C33 C34 C36 C37 1.8(10) . . . .
C35 C34 C36 C37 -178.9(6) . . . .
C34 C36 C37 C28 0.9(10) . . . .
C29 C28 C37 C36 -3.3(9) . . . .
C16 C28 C37 C36 175.2(6) . . . .
Co2 O17 C38 O17 180.000(3) . . . 2_655
